data_4342811
loop_
_publ_author_name
'Vasilchenko, Danila'
'Berdugin, Semen'
'Tkachev, Sergey'
'Baidina, Iraida'
'Romanenko, Galina'
'Gerasko, Olga'
'Korenev, Sergey'

_publ_section_title
;
 Polynuclear Hydroxido-Bridged Complexes of Platinum(IV) with Terminal
 Nitrato Ligands.
;
_journal_issue 10
_journal_name_full 'Inorganic chemistry'
_journal_page_first 4644
_journal_page_last 4651
_journal_paper_doi 10.1021/ic502896s
_journal_volume 54
_journal_year 2015
_chemical_formula_moiety 'H5 N6 O23 Pt3, C24 H24 N16 O8, (N O3), 25(H2O)'
_chemical_formula_sum 'C24 H79 N24 O62 Pt3'
_chemical_formula_weight 2281.38
_chemical_properties_physical moisture-sensitive
_space_group_crystal_system triclinic
_space_group_IT_number 2
_space_group_name_Hall '-P 1'
_space_group_name_H-M_alt 'P -1'
_symmetry_cell_setting triclinic
_symmetry_Int_Tables_number 2
_symmetry_space_group_name_Hall '-P 1'
_symmetry_space_group_name_H-M 'P -1'
_atom_sites_solution_hydrogens geom
_atom_sites_solution_primary direct
_atom_sites_solution_secondary difmap
_audit_creation_method SHELXL-97
_cell_angle_alpha 70.471(2)
_cell_angle_beta 72.032(2)
_cell_angle_gamma 88.713(2)
_cell_formula_units_Z 2
_cell_length_a 13.1408(7)
_cell_length_b 14.8737(8)
_cell_length_c 17.9670(9)
_cell_measurement_reflns_used 9947
_cell_measurement_temperature 150(2)
_cell_measurement_theta_max 2.24
_cell_measurement_theta_min 28.43
_cell_volume 3135.5(3)
_computing_cell_refinement 'Bruker SAINT'
_computing_data_collection 'Bruker Apex2'
_computing_data_reduction 'Bruker SAINT'
_computing_molecular_graphics 'local programs'
_computing_publication_material 'local programs'
_computing_structure_refinement 'SHELXL-97 (Sheldrick, 2008)'
_computing_structure_solution 'SHELXS-97 (Sheldrick, 2008)'
_diffrn_ambient_temperature 150.15
_diffrn_detector_area_resol_mean 25
_diffrn_measured_fraction_theta_full 0.992
_diffrn_measured_fraction_theta_max 0.862
_diffrn_measurement_device_type 'Bruker Nonius X8Apex CCD area-detector'
_diffrn_measurement_method '\f and \w scans'
_diffrn_radiation_probe x-ray
_diffrn_radiation_type MoK\a
_diffrn_radiation_wavelength 0.71073
_diffrn_reflns_av_R_equivalents 0.0416
_diffrn_reflns_av_unetI/netI 0.0647
_diffrn_reflns_laue_measured_fraction_full 0.992
_diffrn_reflns_laue_measured_fraction_max 0.862
_diffrn_reflns_limit_h_max 18
_diffrn_reflns_limit_h_min -18
_diffrn_reflns_limit_k_max 20
_diffrn_reflns_limit_k_min -21
_diffrn_reflns_limit_l_max 24
_diffrn_reflns_limit_l_min -24
_diffrn_reflns_number 45342
_diffrn_reflns_point_group_measured_fraction_full 0.992
_diffrn_reflns_point_group_measured_fraction_max 0.862
_diffrn_reflns_theta_full 25.250
_diffrn_reflns_theta_max 30.972
_diffrn_reflns_theta_min 1.459
_diffrn_source 'fine-focus sealed tube'
_exptl_absorpt_coefficient_mu 6.839
_exptl_absorpt_correction_T_max 0.384
_exptl_absorpt_correction_T_min 0.284
_exptl_absorpt_correction_type multi-scan
_exptl_absorpt_process_details 'SADABS (Bruker, 2005)'
_exptl_crystal_colour yellow
_exptl_crystal_density_diffrn 2.416
_exptl_crystal_description prism
_exptl_crystal_F_000 2242
_exptl_crystal_recrystallization_method 'nitric acid'
_exptl_crystal_size_max 0.19
_exptl_crystal_size_mid 0.16
_exptl_crystal_size_min 0.14
_platon_squeeze_details
;
The unit cell contains 50 water (497 electron count/cell) molecules 
which have been treated as a diffuse contribution to the overall 
scattering without specific atom positions by SQUEEZE/PLATON.
;
_refine_diff_density_max 4.925
_refine_diff_density_min -8.633
_refine_diff_density_rms 0.306
_refine_ls_extinction_method none
_refine_ls_goodness_of_fit_ref 1.101
_refine_ls_hydrogen_treatment mixed
_refine_ls_matrix_type full
_refine_ls_number_parameters 829
_refine_ls_number_reflns 17177
_refine_ls_number_restraints 6
_refine_ls_restrained_S_all 1.101
_refine_ls_R_factor_all 0.1062
_refine_ls_R_factor_gt 0.0660
_refine_ls_shift/su_max 0.001
_refine_ls_shift/su_mean 0.000
_refine_ls_structure_factor_coef Fsqd
_refine_ls_weighting_details 'w=1/[\s^2^(Fo^2^)+(0.0879P)^2^+52.5178P] where P=(Fo^2^+2Fc^2^)/3'
_refine_ls_weighting_scheme calc
_refine_ls_wR_factor_gt 0.1914
_refine_ls_wR_factor_ref 0.2039
_reflns_number_gt 11162
_reflns_number_total 17177
_reflns_threshold_expression 'I > 2\s(I)'
_cod_data_source_file ic502896s_si_002.cif
_cod_data_source_block c_sq
_cod_depositor_comments 'Adding full bibliography for 4342811--4342813.cif.'
_cod_database_code 4342811
_shelx_estimated_absorpt_t_max 0.448
_shelx_estimated_absorpt_t_min 0.357

loop_
_space_group_symop_operation_xyz
'x, y, z'
'-x, -y, -z'

loop_
_atom_site_label
_atom_site_type_symbol
_atom_site_fract_x
_atom_site_fract_y
_atom_site_fract_z
_atom_site_U_iso_or_equiv
_atom_site_adp_type
_atom_site_occupancy
_atom_site_site_symmetry_order
_atom_site_calc_flag
_atom_site_refinement_flags_posn
_atom_site_refinement_flags_adp
_atom_site_refinement_flags_occupancy
Pt1 Pt -0.07549(3) 1.02055(3) 0.44694(2) 0.01705(10) Uani 1 1 d . . .
Pt2 Pt 0.09195(3) 0.87780(3) 0.42548(2) 0.02022(11) Uani 1 1 d . . .
Pt3 Pt -0.05476(4) 0.92018(4) 0.31551(3) 0.03740(14) Uani 1 1 d . . .
N1 N 0.3174(10) 0.8463(9) 0.3703(11) 0.056(4) Uani 1 1 d . . .
N2 N 0.0252(9) 0.6767(7) 0.4737(7) 0.034(2) Uani 1 1 d . . .
N3 N -0.1036(10) 0.7408(10) 0.2944(9) 0.053(3) Uani 1 1 d . . .
N4 N -0.2868(9) 0.8744(8) 0.3843(7) 0.037(2) Uani 1 1 d . . .
N5 N -0.0382(13) 1.0160(12) 0.1413(9) 0.062(4) Uani 1 1 d . . .
N6 N -0.2967(8) 1.0688(7) 0.4569(6) 0.030(2) Uani 1 1 d . . .
O1 O -0.0595(7) 1.0512(6) 0.3253(5) 0.0321(19) Uani 1 1 d . . .
H1 H -0.0554 1.1118 0.2835 0.048 Uiso 1 1 calc R . .
O2 O -0.0672(5) 0.8889(5) 0.4395(4) 0.0207(15) Uani 1 1 d . . .
H2 H -0.1206 0.8358 0.4830 0.031 Uiso 1 1 calc R . .
O3 O 0.0829(5) 1.0116(5) 0.4313(4) 0.0173(14) Uani 1 1 d . . .
H3 H 0.1355 1.0648 0.3870 0.026 Uiso 1 1 calc R . .
O4 O -0.0625(6) 1.1523(5) 0.4526(4) 0.0240(16) Uani 1 1 d . . .
H4 H -0.0466 1.2128 0.4089 0.036 Uiso 1 1 calc R . .
O5 O 0.1005(7) 0.9179(9) 0.3059(6) 0.052(3) Uani 1 1 d . . .
H5 H 0.1619 0.9320 0.2575 0.079 Uiso 1 1 calc R . .
O11 O 0.2478(7) 0.8788(7) 0.4189(6) 0.040(2) Uani 1 1 d . . .
O12 O 0.2972(9) 0.8545(9) 0.3008(8) 0.063(3) Uani 1 1 d . . .
O13 O 0.3976(8) 0.8248(9) 0.3830(7) 0.066(3) Uani 1 1 d . . .
O21 O 0.1035(7) 0.7454(6) 0.4202(6) 0.038(2) Uani 1 1 d . . .
O22 O 0.0360(9) 0.6014(7) 0.4637(8) 0.066(4) Uani 1 1 d . . .
O23 O -0.0472(8) 0.6972(6) 0.5238(6) 0.043(2) Uani 1 1 d . . .
O31 O -0.0458(9) 0.7816(8) 0.3237(7) 0.050(3) Uani 1 1 d . . .
O32 O -0.0880(10) 0.6558(11) 0.3017(10) 0.080(4) Uani 1 1 d . . .
O33 O -0.1733(11) 0.7863(11) 0.2632(10) 0.084(5) Uani 1 1 d . . .
O41 O -0.2097(8) 0.9389(7) 0.3225(5) 0.037(2) Uani 1 1 d . . .
O42 O -0.3784(9) 0.8927(8) 0.3905(9) 0.066(3) Uani 1 1 d . . .
O43 O -0.2618(8) 0.8021(7) 0.4287(6) 0.048(2) Uani 1 1 d . . .
O51 O -0.0106(9) 0.9376(8) 0.1943(7) 0.053(3) Uani 1 1 d . . .
O52 O -0.0281(14) 1.0205(14) 0.0732(8) 0.105(6) Uani 1 1 d . . .
O53 O -0.0719(12) 1.0836(10) 0.1665(8) 0.078(4) Uani 1 1 d . . .
O61 O -0.2363(6) 0.9993(6) 0.4813(5) 0.0281(17) Uani 1 1 d . . .
O62 O -0.2537(7) 1.1460(6) 0.4066(5) 0.035(2) Uani 1 1 d . . .
O63 O -0.3941(7) 1.0471(7) 0.4876(7) 0.043(2) Uani 1 1 d . . .
O1K O 0.6774(7) 0.3364(7) 0.2699(6) 0.041(2) Uani 1 1 d . . .
O3K O 0.4690(8) 0.0770(7) 0.0791(6) 0.045(2) Uani 1 1 d . . .
O2K O 0.5131(7) 0.5395(6) 0.3091(6) 0.039(2) Uani 1 1 d . . .
O4K O 0.4544(7) 0.7668(7) 0.1587(6) 0.040(2) Uani 1 1 d . . .
O5K O 0.3036(7) 0.1175(7) 0.2581(5) 0.035(2) Uani 1 1 d . . .
O6K O 0.0612(8) 0.5828(7) 0.1405(6) 0.043(2) Uani 1 1 d . . .
O7K O 0.1458(7) 0.3385(6) 0.2716(6) 0.037(2) Uani 1 1 d . . .
O8K O 0.8557(8) 0.2880(7) 0.0800(6) 0.046(2) Uani 1 1 d . . .
C7K C 0.4447(9) 0.1750(8) 0.3755(7) 0.029(2) Uani 1 1 d . . .
H7K H 0.4200 0.1412 0.4372 0.044 Uiso 1 1 calc R . .
N6K N 0.3589(7) 0.1827(7) 0.3419(6) 0.026(2) Uani 1 1 d . . .
N9K N 0.2901(8) 0.6852(8) 0.2438(6) 0.032(2) Uani 1 1 d . . .
N12K N 0.1323(9) 0.7316(8) 0.1250(6) 0.041(3) Uani 1 1 d . . .
N7K N 0.6176(8) 0.1885(7) 0.2786(6) 0.029(2) Uani 1 1 d . . .
N5K N 0.5068(8) 0.2662(8) 0.3515(7) 0.034(2) Uani 1 1 d . . .
C22K C 0.3382(11) 0.8948(9) 0.0619(7) 0.036(3) Uani 1 1 d . . .
H22A H 0.2895 0.9431 0.0750 0.054 Uiso 1 1 calc R . .
H22B H 0.4099 0.9134 0.0623 0.054 Uiso 1 1 calc R . .
N1K N 0.4013(8) 0.3966(7) 0.3702(6) 0.028(2) Uani 1 1 d . . .
N3K N 0.2550(7) 0.3165(7) 0.3526(6) 0.028(2) Uani 1 1 d . . .
C24K C 0.2532(10) 0.9038(9) -0.0502(7) 0.035(3) Uani 1 1 d . . .
H24K H 0.2106 0.9571 -0.0389 0.052 Uiso 1 1 calc R . .
C5K C 0.2545(9) 0.2134(8) 0.3785(7) 0.028(2) Uani 1 1 d . . .
H5KA H 0.1996 0.1876 0.3619 0.043 Uiso 1 1 calc R . .
H5KB H 0.2345 0.1865 0.4400 0.043 Uiso 1 1 calc R . .
C3K C 0.2372(9) 0.4648(8) 0.3730(7) 0.025(2) Uani 1 1 d . . .
H3K H 0.1854 0.4752 0.4229 0.038 Uiso 1 1 calc R . .
N10K N 0.1404(8) 0.6049(7) 0.2329(6) 0.030(2) Uani 1 1 d . . .
N16K N 0.7301(8) 0.1584(7) 0.1556(6) 0.032(2) Uani 1 1 d . . .
N4K N 0.1828(8) 0.4559(7) 0.3172(6) 0.026(2) Uani 1 1 d . . .
C8K C 0.6095(10) 0.2696(9) 0.2967(8) 0.032(3) Uani 1 1 d . . .
C6K C 0.4770(10) 0.3318(9) 0.3962(8) 0.032(3) Uani 1 1 d . . .
H6KA H 0.5426 0.3697 0.3887 0.048 Uiso 1 1 calc R . .
H6KB H 0.4454 0.2946 0.4563 0.048 Uiso 1 1 calc R . .
N11K N 0.2967(8) 0.7992(7) 0.1273(6) 0.030(2) Uani 1 1 d . . .
C4K C 0.1907(9) 0.3659(8) 0.3101(7) 0.027(2) Uani 1 1 d . . .
C20K C 0.1076(10) 0.6342(11) 0.1626(8) 0.039(3) Uani 1 1 d . . .
C2K C 0.2878(9) 0.3692(8) 0.3987(7) 0.026(2) Uani 1 1 d . . .
H2K H 0.2601 0.3345 0.4603 0.039 Uiso 1 1 calc R . .
N13K N 0.3465(8) 0.8949(7) -0.0200(7) 0.033(2) Uani 1 1 d . . .
N8K N 0.4670(8) 0.0947(6) 0.2799(6) 0.027(2) Uani 1 1 d . . .
C15K C 0.7213(10) 0.1612(10) 0.2378(8) 0.035(3) Uani 1 1 d . . .
H15A H 0.7325 0.0972 0.2734 0.053 Uiso 1 1 calc R . .
H15B H 0.7787 0.2075 0.2320 0.053 Uiso 1 1 calc R . .
C1K C 0.4236(10) 0.4928(9) 0.3362(8) 0.034(3) Uani 1 1 d . . .
C18K C 0.3574(10) 0.7521(8) 0.1751(7) 0.029(2) Uani 1 1 d . . .
C17K C 0.0997(9) 0.5150(9) 0.2995(8) 0.030(2) Uani 1 1 d . . .
H17A H 0.0574 0.5277 0.3505 0.045 Uiso 1 1 calc R . .
H17B H 0.0507 0.4798 0.2843 0.045 Uiso 1 1 calc R . .
N14K N 0.1865(8) 0.8179(8) -0.0230(7) 0.039(3) Uani 1 1 d . . .
N2K N 0.3304(8) 0.5351(7) 0.3362(6) 0.027(2) Uani 1 1 d . . .
C19K C 0.1824(9) 0.6867(8) 0.2465(7) 0.028(2) Uani 1 1 d . . .
H19K H 0.1353 0.6954 0.2987 0.042 Uiso 1 1 calc R . .
C9K C 0.3705(10) 0.1307(8) 0.2897(7) 0.029(3) Uani 1 1 d . . .
C16K C 0.3216(10) 0.6367(8) 0.3170(8) 0.031(3) Uani 1 1 d . . .
H16A H 0.3919 0.6676 0.3092 0.046 Uiso 1 1 calc R . .
H16B H 0.2687 0.6468 0.3657 0.046 Uiso 1 1 calc R . .
C10K C 0.5253(10) 0.1176(8) 0.3285(7) 0.030(2) Uani 1 1 d . . .
H10K H 0.5444 0.0591 0.3675 0.045 Uiso 1 1 calc R . .
C23K C 0.0966(10) 0.7863(12) 0.0544(8) 0.044(4) Uani 1 1 d . . .
H23A H 0.0423 0.7459 0.0491 0.067 Uiso 1 1 calc R . .
H23B H 0.0624 0.8428 0.0649 0.067 Uiso 1 1 calc R . .
C21K C 0.1829(10) 0.7718(9) 0.1692(7) 0.032(3) Uani 1 1 d . . .
H21K H 0.1439 0.8250 0.1841 0.049 Uiso 1 1 calc R . .
C11K C 0.6941(10) 0.0752(9) 0.1457(7) 0.030(3) Uani 1 1 d . . .
H11K H 0.7178 0.0156 0.1799 0.045 Uiso 1 1 calc R . .
N15K N 0.5808(8) 0.0665(7) 0.1572(6) 0.032(2) Uani 1 1 d . . .
C13K C 0.5594(11) 0.0828(9) 0.0850(9) 0.039(3) Uani 1 1 d . . .
C14K C 0.5013(10) 0.0262(9) 0.2378(8) 0.034(3) Uani 1 1 d . . .
H14A H 0.5309 -0.0269 0.2731 0.050 Uiso 1 1 calc R . .
H14B H 0.4379 -0.0012 0.2313 0.050 Uiso 1 1 calc R . .
C12K C 0.8043(10) 0.2182(10) 0.0851(8) 0.037(3) Uani 1 1 d . . .
N8 N 0.8894(17) 0.3412(15) 0.304(2) 0.120(10) Uani 1 1 d . . .
O81 O 0.9249(13) 0.2782(15) 0.2662(11) 0.097(5) Uani 1 1 d . . .
O82 O 0.887(2) 0.4253(15) 0.258(2) 0.26(2) Uani 1 1 d . . .
O83 O 0.8652(13) 0.3164(12) 0.3849(13) 0.088(5) Uani 1 1 d . . .
N7 N 0.265(3) 0.497(2) 0.5659(16) 0.061(8) Uani 0.5 1 d . . P
O71 O 0.298(3) 0.4330(19) 0.5440(15) 0.081(9) Uani 0.5 1 d . . P
O72 O 0.284(3) 0.519(2) 0.6239(18) 0.095(10) Uani 0.5 1 d . . P
O73 O 0.201(3) 0.543(2) 0.541(2) 0.093(10) Uani 0.5 1 d . . P
N9 N 0.658(2) 0.804(2) 0.189(2) 0.059(8) Uani 0.5 1 d . . P
O91 O 0.6163(16) 0.8232(15) 0.237(2) 0.072(9) Uani 0.5 1 d . . P
O92 O 0.6720(19) 0.7275(14) 0.1811(18) 0.067(7) Uani 0.5 1 d . . P
O93 O 0.693(3) 0.873(3) 0.116(3) 0.114(11) Uani 0.5 1 d . U P

loop_
_atom_site_aniso_label
_atom_site_aniso_U_11
_atom_site_aniso_U_22
_atom_site_aniso_U_33
_atom_site_aniso_U_23
_atom_site_aniso_U_13
_atom_site_aniso_U_12
Pt1 0.01862(18) 0.01493(18) 0.01758(18) -0.00460(14) -0.00683(14) 0.00137(14)
Pt2 0.0190(2) 0.0203(2) 0.0229(2) -0.01186(16) -0.00379(15) 0.00082(15)
Pt3 0.0388(3) 0.0445(3) 0.0319(3) -0.0169(2) -0.0110(2) -0.0016(2)
N1 0.028(6) 0.034(7) 0.102(12) -0.030(7) -0.007(7) 0.001(5)
N2 0.036(6) 0.026(5) 0.039(6) -0.013(4) -0.008(5) 0.004(4)
N3 0.036(7) 0.055(8) 0.085(10) -0.041(8) -0.023(7) 0.009(6)
N4 0.036(6) 0.033(6) 0.052(7) -0.016(5) -0.023(5) 0.004(5)
N5 0.073(10) 0.068(10) 0.047(8) -0.017(7) -0.026(7) 0.013(8)
N6 0.030(5) 0.031(5) 0.034(5) -0.009(4) -0.020(4) 0.004(4)
O1 0.047(5) 0.030(4) 0.022(4) -0.004(3) -0.020(4) 0.005(4)
O2 0.016(3) 0.016(3) 0.025(4) -0.004(3) -0.002(3) -0.003(3)
O3 0.015(3) 0.019(3) 0.016(3) -0.006(3) -0.003(3) -0.001(3)
O4 0.029(4) 0.021(4) 0.020(3) -0.007(3) -0.005(3) -0.002(3)
O5 0.028(5) 0.103(9) 0.029(5) -0.031(5) -0.004(4) 0.004(5)
O11 0.025(4) 0.049(6) 0.061(6) -0.043(5) -0.008(4) 0.006(4)
O12 0.049(7) 0.057(7) 0.078(8) -0.041(7) 0.007(6) -0.003(5)
O13 0.029(5) 0.082(9) 0.067(7) -0.017(6) 0.000(5) 0.028(6)
O21 0.026(4) 0.031(5) 0.054(6) -0.030(4) 0.008(4) -0.002(4)
O22 0.063(7) 0.028(5) 0.089(9) -0.037(6) 0.019(6) -0.008(5)
O23 0.048(6) 0.025(4) 0.042(5) -0.015(4) 0.009(4) 0.003(4)
O31 0.051(6) 0.057(7) 0.056(6) -0.036(5) -0.020(5) 0.008(5)
O32 0.057(8) 0.090(10) 0.133(13) -0.084(10) -0.034(8) 0.017(7)
O33 0.068(8) 0.104(11) 0.133(13) -0.088(11) -0.055(9) 0.030(8)
O41 0.046(5) 0.038(5) 0.033(5) -0.012(4) -0.020(4) 0.005(4)
O42 0.043(6) 0.053(7) 0.101(10) -0.013(7) -0.037(6) 0.018(5)
O43 0.053(6) 0.040(6) 0.053(6) -0.010(5) -0.028(5) 0.013(5)
O51 0.070(7) 0.045(6) 0.049(6) -0.017(5) -0.024(5) 0.018(5)
O52 0.137(14) 0.167(16) 0.059(8) -0.072(10) -0.068(9) 0.077(12)
O53 0.091(10) 0.068(9) 0.065(8) -0.018(7) -0.017(7) 0.022(8)
O61 0.018(4) 0.027(4) 0.039(4) -0.008(4) -0.012(3) 0.003(3)
O62 0.042(5) 0.023(4) 0.038(5) 0.000(4) -0.021(4) 0.006(4)
O63 0.021(4) 0.039(5) 0.071(7) -0.017(5) -0.018(4) 0.009(4)
O1K 0.027(4) 0.037(5) 0.062(6) -0.015(5) -0.019(4) 0.005(4)
O3K 0.039(5) 0.051(6) 0.039(5) -0.011(5) -0.009(4) -0.011(5)
O2K 0.029(4) 0.030(5) 0.059(6) -0.012(4) -0.017(4) -0.007(4)
O4K 0.026(4) 0.047(6) 0.041(5) -0.015(4) -0.005(4) -0.005(4)
O5K 0.027(4) 0.045(5) 0.040(5) -0.022(4) -0.012(4) 0.005(4)
O6K 0.048(6) 0.045(6) 0.042(5) -0.012(4) -0.025(5) -0.003(5)
O7K 0.043(5) 0.035(5) 0.043(5) -0.016(4) -0.022(4) 0.000(4)
O8K 0.038(5) 0.043(6) 0.047(6) -0.003(5) -0.013(4) -0.011(4)
C7K 0.028(6) 0.027(6) 0.031(6) -0.013(5) -0.003(5) 0.001(5)
N6K 0.024(5) 0.022(5) 0.029(5) -0.012(4) 0.000(4) 0.000(4)
N9K 0.028(5) 0.034(6) 0.035(5) -0.015(5) -0.007(4) 0.001(4)
N12K 0.033(6) 0.044(7) 0.026(5) 0.010(5) -0.005(4) -0.009(5)
N7K 0.022(5) 0.030(5) 0.039(5) -0.018(4) -0.009(4) 0.006(4)
N5K 0.026(5) 0.035(6) 0.049(6) -0.021(5) -0.016(5) 0.010(4)
C22K 0.037(7) 0.034(7) 0.026(6) -0.007(5) 0.001(5) -0.012(5)
N1K 0.029(5) 0.024(5) 0.041(5) -0.017(4) -0.019(4) 0.002(4)
N3K 0.021(4) 0.025(5) 0.040(5) -0.020(4) -0.003(4) 0.003(4)
C24K 0.031(6) 0.038(7) 0.029(6) -0.014(5) 0.001(5) 0.009(5)
C5K 0.028(6) 0.022(5) 0.035(6) -0.014(5) -0.004(5) 0.002(5)
C3K 0.032(6) 0.027(6) 0.025(5) -0.014(4) -0.014(4) 0.003(5)
N10K 0.022(5) 0.029(5) 0.033(5) -0.006(4) -0.007(4) -0.002(4)
N16K 0.036(5) 0.029(5) 0.025(5) -0.003(4) -0.008(4) 0.006(4)
N4K 0.028(5) 0.019(4) 0.038(5) -0.013(4) -0.017(4) -0.001(4)
C8K 0.029(6) 0.022(6) 0.041(7) -0.005(5) -0.014(5) 0.007(5)
C6K 0.037(7) 0.027(6) 0.043(7) -0.018(5) -0.023(6) 0.003(5)
N11K 0.027(5) 0.030(5) 0.027(5) -0.008(4) -0.003(4) -0.001(4)
C4K 0.022(5) 0.027(6) 0.036(6) -0.013(5) -0.008(5) -0.001(4)
C20K 0.028(6) 0.053(9) 0.027(6) -0.006(6) -0.003(5) 0.013(6)
C2K 0.030(6) 0.020(5) 0.028(5) -0.011(4) -0.007(4) 0.006(4)
N13K 0.030(5) 0.027(5) 0.038(6) -0.008(4) -0.005(4) 0.000(4)
N8K 0.027(5) 0.017(4) 0.032(5) -0.014(4) 0.000(4) 0.000(4)
C15K 0.033(6) 0.042(7) 0.034(6) -0.015(6) -0.012(5) 0.009(6)
C1K 0.036(7) 0.039(7) 0.037(6) -0.026(6) -0.013(5) 0.002(5)
C18K 0.034(6) 0.025(6) 0.025(5) -0.013(5) -0.003(5) 0.003(5)
C17K 0.025(6) 0.029(6) 0.034(6) -0.008(5) -0.009(5) -0.003(5)
N14K 0.028(5) 0.038(6) 0.036(6) 0.000(5) -0.003(4) -0.010(5)
N2K 0.028(5) 0.020(5) 0.034(5) -0.011(4) -0.010(4) 0.001(4)
C19K 0.032(6) 0.024(6) 0.027(5) -0.014(5) -0.001(5) 0.002(5)
C9K 0.036(6) 0.021(5) 0.025(5) -0.010(4) 0.003(5) -0.008(5)
C16K 0.031(6) 0.024(6) 0.042(7) -0.019(5) -0.007(5) -0.001(5)
C10K 0.035(6) 0.023(6) 0.027(6) -0.001(4) -0.011(5) 0.005(5)
C23K 0.023(6) 0.066(10) 0.025(6) 0.002(6) -0.001(5) 0.002(6)
C21K 0.031(6) 0.027(6) 0.030(6) 0.000(5) -0.008(5) 0.005(5)
C11K 0.036(6) 0.027(6) 0.020(5) -0.002(4) -0.007(5) 0.013(5)
N15K 0.034(5) 0.029(5) 0.025(5) -0.009(4) 0.001(4) 0.002(4)
C13K 0.041(7) 0.024(6) 0.045(7) -0.013(6) -0.001(6) -0.011(5)
C14K 0.035(6) 0.023(6) 0.036(6) -0.017(5) 0.005(5) -0.003(5)
C12K 0.027(6) 0.033(7) 0.038(7) 0.002(5) -0.006(5) 0.001(5)
N8 0.061(12) 0.063(13) 0.23(3) -0.010(18) -0.078(18) -0.026(10)
O81 0.074(10) 0.110(14) 0.108(13) -0.034(11) -0.031(9) -0.008(10)
O82 0.19(2) 0.080(13) 0.45(5) 0.11(2) -0.25(3) -0.071(15)
O83 0.077(10) 0.069(10) 0.130(14) -0.034(10) -0.047(11) 0.000(8)
N7 0.10(2) 0.051(16) 0.039(14) -0.018(13) -0.037(15) 0.014(16)
O71 0.15(3) 0.075(18) 0.056(14) -0.054(14) -0.051(16) 0.030(18)
O72 0.11(2) 0.14(3) 0.086(19) -0.08(2) -0.052(18) -0.01(2)
O73 0.13(3) 0.063(18) 0.10(2) -0.019(16) -0.06(2) 0.037(18)
N9 0.050(17) 0.044(16) 0.11(3) -0.038(18) -0.048(18) 0.011(14)
O91 0.027(11) 0.023(10) 0.14(2) -0.021(13) 0.007(13) 0.013(8)
O92 0.070(15) 0.030(11) 0.13(2) -0.055(14) -0.044(15) 0.015(10)
O93 0.122(14) 0.107(14) 0.120(14) -0.047(10) -0.038(10) -0.009(9)

loop_
_atom_type_symbol
_atom_type_description
_atom_type_scat_dispersion_real
_atom_type_scat_dispersion_imag
_atom_type_scat_source
C C 0.0033 0.0016 'International Tables Vol C Tables 4.2.6.8 and 6.1.1.4'
H H 0.0000 0.0000 'International Tables Vol C Tables 4.2.6.8 and 6.1.1.4'
N N 0.0061 0.0033 'International Tables Vol C Tables 4.2.6.8 and 6.1.1.4'
O O 0.0106 0.0060 'International Tables Vol C Tables 4.2.6.8 and 6.1.1.4'
Pt Pt -1.7033 8.3905 'International Tables Vol C Tables 4.2.6.8 and 6.1.1.4'

loop_
_geom_angle_atom_site_label_1
_geom_angle_atom_site_label_2
_geom_angle_atom_site_label_3
_geom_angle
_geom_angle_site_symmetry_1
_geom_angle_site_symmetry_3
Pt1 Pt1 Pt2 59.296(14) 2_576 2_576
Pt1 Pt1 Pt3 120.39(2) 2_576 .
Pt2 Pt1 Pt1 60.714(14) . 2_576
Pt2 Pt1 Pt2 120.010(14) . 2_576
Pt2 Pt1 Pt3 178.89(2) 2_576 .
Pt2 Pt1 Pt3 59.690(15) . .
O1 Pt1 Pt1 136.3(3) . 2_576
O1 Pt1 Pt2 86.9(2) . .
O1 Pt1 Pt2 140.4(2) . 2_576
O1 Pt1 Pt3 38.9(2) . .
O1 Pt1 O3 176.8(3) . 2_576
O2 Pt1 Pt1 91.6(2) . 2_576
O2 Pt1 Pt2 41.4(2) . .
O2 Pt1 Pt2 140.1(2) . 2_576
O2 Pt1 Pt3 40.6(2) . .
O2 Pt1 O1 79.4(3) . .
O2 Pt1 O3 82.5(3) . .
O2 Pt1 O3 99.8(3) . 2_576
O2 Pt1 O4 172.2(3) . .
O2 Pt1 O61 88.3(3) . .
O3 Pt1 Pt1 40.58(19) 2_576 2_576
O3 Pt1 Pt1 41.29(19) . 2_576
O3 Pt1 Pt2 89.80(19) . 2_576
O3 Pt1 Pt2 40.3(2) 2_576 2_576
O3 Pt1 Pt2 41.1(2) . .
O3 Pt1 Pt2 90.50(19) 2_576 .
O3 Pt1 Pt3 140.3(2) 2_576 .
O3 Pt1 Pt3 89.41(19) . .
O3 Pt1 O1 95.0(3) . .
O3 Pt1 O3 81.9(3) . 2_576
O4 Pt1 Pt1 82.5(2) . 2_576
O4 Pt1 Pt2 130.8(2) . .
O4 Pt1 Pt2 39.2(2) . 2_576
O4 Pt1 Pt3 140.0(2) . .
O4 Pt1 O1 101.5(3) . .
O4 Pt1 O3 89.7(3) . .
O4 Pt1 O3 78.9(3) . 2_576
O4 Pt1 O61 99.3(3) . .
O61 Pt1 Pt1 130.4(2) . 2_576
O61 Pt1 Pt2 129.0(2) . .
O61 Pt1 Pt2 91.3(2) . 2_576
O61 Pt1 Pt3 89.6(2) . .
O61 Pt1 O1 92.4(3) . .
O61 Pt1 O3 167.0(3) . .
O61 Pt1 O3 90.6(3) . 2_576
Pt1 Pt2 Pt1 59.990(14) . 2_576
Pt1 Pt2 Pt3 61.484(15) . .
Pt3 Pt2 Pt1 121.462(19) . 2_576
O2 Pt2 Pt1 40.6(2) . .
O2 Pt2 Pt1 90.3(2) . 2_576
O2 Pt2 Pt3 41.9(2) . .
O3 Pt2 Pt1 40.96(19) . .
O3 Pt2 Pt1 40.84(19) . 2_576
O3 Pt2 Pt3 90.84(19) . .
O3 Pt2 O2 81.5(3) . .
O4 Pt2 Pt1 83.3(2) 2_576 .
O4 Pt2 Pt1 39.6(2) 2_576 2_576
O4 Pt2 Pt3 132.6(2) 2_576 .
O4 Pt2 O2 90.7(3) 2_576 .
O4 Pt2 O3 79.8(3) 2_576 .
O4 Pt2 O5 171.2(4) 2_576 .
O4 Pt2 O11 85.0(4) 2_576 .
O4 Pt2 O21 99.8(4) 2_576 .
O5 Pt2 Pt1 88.2(3) . .
O5 Pt2 Pt1 136.1(4) . 2_576
O5 Pt2 Pt3 39.5(3) . .
O5 Pt2 O2 81.2(3) . .
O5 Pt2 O3 95.3(4) . .
O5 Pt2 O11 102.6(4) . .
O5 Pt2 O21 85.2(5) . .
O11 Pt2 Pt1 82.8(2) . 2_576
O11 Pt2 Pt1 132.9(2) . .
O11 Pt2 Pt3 142.0(3) . .
O11 Pt2 O2 172.9(3) . .
O11 Pt2 O3 92.0(3) . .
O21 Pt2 Pt1 138.6(3) . 2_576
O21 Pt2 Pt1 140.0(3) . .
O21 Pt2 Pt3 90.1(3) . .
O21 Pt2 O2 99.5(3) . .
O21 Pt2 O3 178.9(3) . .
O21 Pt2 O11 87.0(4) . .
Pt2 Pt3 Pt1 58.826(14) . .
O1 Pt3 Pt1 39.1(2) . .
O1 Pt3 Pt2 86.3(2) . .
O1 Pt3 O2 78.1(3) . .
O1 Pt3 O31 170.8(4) . .
O1 Pt3 O41 81.7(4) . .
O2 Pt3 Pt1 39.0(2) . .
O2 Pt3 Pt2 41.03(19) . .
O5 Pt3 Pt1 86.0(3) . .
O5 Pt3 Pt2 39.5(3) . .
O5 Pt3 O1 92.0(4) . .
O5 Pt3 O2 80.4(3) . .
O5 Pt3 O31 84.4(5) . .
O5 Pt3 O41 173.4(5) . .
O5 Pt3 O51 87.5(4) . .
O31 Pt3 Pt1 131.9(3) . .
O31 Pt3 Pt2 85.5(3) . .
O31 Pt3 O2 92.9(4) . .
O41 Pt3 Pt1 90.1(3) . .
O41 Pt3 Pt2 140.8(2) . .
O41 Pt3 O2 99.8(3) . .
O41 Pt3 O31 102.2(4) . .
O51 Pt3 Pt1 145.7(3) . .
O51 Pt3 Pt2 126.4(3) . .
O51 Pt3 O1 107.6(4) . .
O51 Pt3 O2 166.9(4) . .
O51 Pt3 O31 80.7(4) . .
O51 Pt3 O41 92.7(4) . .
O11 N1 O12 114.0(12) . .
O13 N1 O11 120.1(17) . .
O13 N1 O12 125.0(15) . .
O22 N2 O21 113.9(10) . .
O22 N2 O23 127.7(11) . .
O23 N2 O21 118.4(10) . .
O32 N3 O31 115.2(13) . .
O32 N3 O33 124.0(13) . .
O33 N3 O31 120.7(13) . .
O42 N4 O41 116.3(11) . .
O42 N4 O43 124.0(13) . .
O43 N4 O41 119.7(11) . .
O52 N5 O51 120.2(16) . .
O52 N5 O53 121.2(17) . .
O53 N5 O51 118.6(13) . .
O62 N6 O61 119.4(10) . .
O62 N6 O63 125.5(10) . .
O63 N6 O61 115.0(9) . .
Pt3 O1 Pt1 102.0(4) . .
Pt1 O2 Pt2 98.0(3) . .
Pt1 O2 Pt3 100.4(3) . .
Pt2 O2 Pt3 97.1(3) . .
Pt1 O3 Pt1 98.1(3) . 2_576
Pt1 O3 Pt2 97.9(3) . .
Pt2 O3 Pt1 98.9(3) . 2_576
Pt2 O4 Pt1 101.3(3) 2_576 .
Pt3 O5 Pt2 101.0(4) . .
N1 O11 Pt2 122.6(9) . .
N2 O21 Pt2 118.5(6) . .
N3 O31 Pt3 122.0(9) . .
N4 O41 Pt3 118.5(7) . .
N5 O51 Pt3 119.1(9) . .
N6 O61 Pt1 122.3(7) . .
N6K C7K N5K 113.6(10) . .
N6K C7K C10K 103.6(9) . .
N5K C7K C10K 103.3(9) . .
C7K N6K C5K 123.5(9) . .
C9K N6K C7K 112.3(9) . .
C9K N6K C5K 121.1(10) . .
C18K N9K C19K 113.6(10) . .
C18K N9K C16K 121.9(10) . .
C19K N9K C16K 122.3(10) . .
C20K N12K C23K 121.2(12) . .
C20K N12K C21K 112.6(10) . .
C21K N12K C23K 125.8(12) . .
C8K N7K C15K 121.2(10) . .
C8K N7K C10K 113.6(10) . .
C15K N7K C10K 121.6(10) . .
C8K N5K C7K 111.8(10) . .
C8K N5K C6K 123.2(11) . .
C6K N5K C7K 122.9(10) . .
N13K C22K N11K 112.0(10) . .
C2K N1K C6K 122.5(10) . .
C1K N1K C6K 123.4(10) . .
C1K N1K C2K 112.0(10) . .
C5K N3K C2K 120.5(10) . .
C4K N3K C5K 122.8(10) . .
C4K N3K C2K 112.0(9) . .
N13K C24K C11K 103.0(9) . 2_665
N14K C24K N13K 115.2(11) . .
N14K C24K C11K 103.5(10) . 2_665
N3K C5K N6K 112.3(9) . .
N4K C3K C2K 105.1(9) . .
N4K C3K N2K 116.2(9) . .
N2K C3K C2K 102.5(9) . .
C20K N10K C17K 122.2(11) . .
C20K N10K C19K 111.5(10) . .
C17K N10K C19K 122.0(10) . .
C11K N16K C15K 121.4(10) . .
C12K N16K C15K 121.3(11) . .
C12K N16K C11K 113.4(11) . .
C4K N4K C3K 110.7(9) . .
C4K N4K C17K 122.8(9) . .
C17K N4K C3K 122.2(9) . .
O1K C8K N7K 127.3(12) . .
O1K C8K N5K 124.3(12) . .
N7K C8K N5K 108.4(10) . .
N5K C6K N1K 114.0(10) . .
C18K N11K C22K 119.9(10) . .
C18K N11K C21K 112.3(9) . .
C21K N11K C22K 122.0(10) . .
O7K C4K N3K 127.0(11) . .
O7K C4K N4K 123.5(11) . .
N3K C4K N4K 109.5(10) . .
O6K C20K N12K 126.4(12) . .
O6K C20K N10K 125.7(13) . .
N12K C20K N10K 107.8(12) . .
N1K C2K N3K 114.0(9) . .
N1K C2K C3K 104.3(9) . .
N3K C2K C3K 102.4(9) . .
C22K N13K C24K 122.4(10) . .
C13K N13K C22K 123.6(11) 2_665 .
C13K N13K C24K 110.9(11) 2_665 .
C9K N8K C10K 113.0(9) . .
C9K N8K C14K 123.9(10) . .
C10K N8K C14K 122.2(10) . .
N7K C15K N16K 112.6(10) . .
O2K C1K N1K 127.9(12) . .
O2K C1K N2K 122.8(12) . .
N1K C1K N2K 109.3(11) . .
O4K C18K N9K 126.6(12) . .
O4K C18K N11K 126.4(11) . .
N9K C18K N11K 107.0(10) . .
N4K C17K N10K 113.0(10) . .
C24K N14K C23K 123.3(12) . .
C12K N14K C24K 112.9(10) 2_665 .
C12K N14K C23K 121.7(11) 2_665 .
C1K N2K C3K 111.9(10) . .
C1K N2K C16K 124.2(10) . .
C16K N2K C3K 123.0(9) . .
N9K C19K N10K 114.6(9) . .
N9K C19K C21K 104.3(9) . .
N10K C19K C21K 103.4(10) . .
O5K C9K N6K 126.1(11) . .
O5K C9K N8K 125.5(10) . .
N8K C9K N6K 108.4(10) . .
N2K C16K N9K 116.0(10) . .
N7K C10K C7K 102.4(9) . .
N8K C10K C7K 102.2(9) . .
N8K C10K N7K 113.8(9) . .
N14K C23K N12K 111.1(10) . .
N12K C21K N11K 113.6(10) . .
N12K C21K C19K 104.3(10) . .
N11K C21K C19K 102.1(9) . .
N16K C11K C24K 102.3(10) . 2_665
N16K C11K N15K 114.4(10) . .
N15K C11K C24K 103.0(9) . 2_665
C13K N15K C11K 113.1(10) . .
C13K N15K C14K 123.1(11) . .
C14K N15K C11K 122.7(10) . .
O3K C13K N13K 125.2(13) . 2_665
O3K C13K N15K 125.1(12) . .
N15K C13K N13K 109.6(12) . 2_665
N15K C14K N8K 113.7(10) . .
O8K C12K N16K 126.0(13) . .
O8K C12K N14K 126.5(12) . 2_665
N14K C12K N16K 107.4(11) 2_665 .
O82 N8 O81 117(4) . .
O82 N8 O83 122(4) . .
O83 N8 O81 120(2) . .
O71 N7 O72 126(3) . .
O71 N7 O73 122(3) . .
O73 N7 O72 112(3) . .
O91 N9 O92 133(4) . .
O91 N9 O93 116(3) . .
O92 N9 O93 110(4) . .

loop_
_geom_bond_atom_site_label_1
_geom_bond_atom_site_label_2
_geom_bond_distance
_geom_bond_site_symmetry_2
Pt1 Pt1 3.0734(8) 2_576
Pt1 Pt2 3.0956(6) 2_576
Pt1 Pt2 3.0516(5) .
Pt1 Pt3 3.1340(7) .
Pt1 O1 2.022(8) .
Pt1 O2 2.006(7) .
Pt1 O3 2.049(7) 2_576
Pt1 O3 2.020(7) .
Pt1 O4 2.010(7) .
Pt1 O61 2.011(7) .
Pt2 Pt1 3.0956(6) 2_576
Pt2 Pt3 3.0791(7) .
Pt2 O2 2.037(7) .
Pt2 O3 2.027(7) .
Pt2 O4 1.994(7) 2_576
Pt2 O5 1.996(9) .
Pt2 O11 2.014(9) .
Pt2 O21 2.002(8) .
Pt3 O1 2.012(9) .
Pt3 O2 2.072(7) .
Pt3 O5 1.995(9) .
Pt3 O31 2.021(11) .
Pt3 O41 2.020(9) .
Pt3 O51 1.998(11) .
N1 O11 1.267(15) .
N1 O12 1.321(19) .
N1 O13 1.162(16) .
N2 O21 1.344(13) .
N2 O22 1.192(13) .
N2 O23 1.204(13) .
N3 O31 1.304(16) .
N3 O32 1.244(17) .
N3 O33 1.284(18) .
N4 O41 1.347(14) .
N4 O42 1.207(14) .
N4 O43 1.214(14) .
N5 O51 1.361(17) .
N5 O52 1.167(17) .
N5 O53 1.254(19) .
N6 O61 1.329(12) .
N6 O62 1.214(13) .
N6 O63 1.229(13) .
O3 Pt1 2.049(7) 2_576
O4 Pt2 1.994(7) 2_576
O1K C8K 1.213(15) .
O3K C13K 1.233(16) .
O2K C1K 1.250(15) .
O4K C18K 1.223(14) .
O5K C9K 1.234(15) .
O6K C20K 1.220(17) .
O7K C4K 1.202(14) .
O8K C12K 1.214(16) .
C7K N6K 1.420(15) .
C7K N5K 1.461(16) .
C7K C10K 1.567(16) .
N6K C5K 1.461(14) .
N6K C9K 1.376(14) .
N9K C18K 1.357(15) .
N9K C19K 1.401(15) .
N9K C16K 1.452(16) .
N12K C20K 1.375(18) .
N12K C23K 1.467(16) .
N12K C21K 1.445(17) .
N7K C8K 1.345(15) .
N7K C15K 1.455(15) .
N7K C10K 1.463(15) .
N5K C8K 1.394(16) .
N5K C6K 1.435(15) .
C22K N11K 1.491(15) .
C22K N13K 1.440(16) .
N1K C6K 1.442(15) .
N1K C2K 1.439(15) .
N1K C1K 1.352(16) .
N3K C5K 1.447(14) .
N3K C4K 1.353(15) .
N3K C2K 1.468(14) .
C24K N13K 1.473(17) .
C24K N14K 1.417(17) .
C24K C11K 1.563(16) 2_665
C3K N4K 1.438(14) .
C3K C2K 1.545(15) .
C3K N2K 1.458(14) .
N10K C20K 1.390(16) .
N10K C17K 1.441(15) .
N10K C19K 1.469(15) .
N16K C15K 1.460(16) .
N16K C11K 1.418(16) .
N16K C12K 1.368(15) .
N4K C4K 1.384(14) .
N4K C17K 1.433(15) .
N11K C18K 1.364(16) .
N11K C21K 1.448(15) .
N13K C13K 1.369(16) 2_665
N8K C9K 1.348(15) .
N8K C10K 1.445(16) .
N8K C14K 1.449(14) .
C1K N2K 1.365(16) .
N14K C23K 1.459(15) .
N14K C12K 1.364(18) 2_665
N2K C16K 1.443(14) .
C19K C21K 1.533(16) .
C11K C24K 1.563(16) 2_665
C11K N15K 1.442(16) .
N15K C13K 1.352(18) .
N15K C14K 1.436(14) .
C13K N13K 1.369(16) 2_665
C12K N14K 1.364(18) 2_665
N8 O81 1.32(3) .
N8 O82 1.25(3) .
N8 O83 1.32(3) .
N7 O71 1.17(3) .
N7 O72 1.28(3) .
N7 O73 1.18(4) .
N9 O91 0.99(4) .
N9 O92 1.20(3) .
N9 O93 1.31(5) .

loop_
_geom_torsion_atom_site_label_1
_geom_torsion_atom_site_label_2
_geom_torsion_atom_site_label_3
_geom_torsion_atom_site_label_4
_geom_torsion
_geom_torsion_site_symmetry_1
_geom_torsion_site_symmetry_4
O12 N1 O11 Pt2 30.6(16) . .
O13 N1 O11 Pt2 -159.7(11) . .
O22 N2 O21 Pt2 176.7(10) . .
O23 N2 O21 Pt2 -1.7(15) . .
O32 N3 O31 Pt3 178.3(11) . .
O33 N3 O31 Pt3 -4(2) . .
O42 N4 O41 Pt3 173.9(10) . .
O43 N4 O41 Pt3 -7.5(15) . .
O52 N5 O51 Pt3 -168.3(15) . .
O53 N5 O51 Pt3 14(2) . .
O62 N6 O61 Pt1 6.4(14) . .
O63 N6 O61 Pt1 -174.9(8) . .
O2K C1K N2K C3K -178.6(11) . .
O2K C1K N2K C16K -9.5(18) . .
C7K N6K C5K N3K 83.2(13) . .
C7K N6K C9K O5K 173.0(11) . .
C7K N6K C9K N8K -5.8(13) . .
C7K N5K C8K O1K -177.6(12) . .
C7K N5K C8K N7K 3.7(14) . .
C7K N5K C6K N1K -85.8(14) . .
N6K C7K N5K C8K -110.2(11) . .
N6K C7K N5K C6K 85.8(13) . .
N6K C7K C10K N7K 113.4(10) . .
N6K C7K C10K N8K -4.6(11) . .
N9K C19K C21K N12K 125.5(10) . .
N9K C19K C21K N11K 7.1(12) . .
N5K C7K N6K C5K -81.7(13) . .
N5K C7K N6K C9K 117.8(10) . .
N5K C7K C10K N7K -5.3(11) . .
N5K C7K C10K N8K -123.3(10) . .
C22K N11K C18K O4K -19.6(18) . .
C22K N11K C18K N9K 161.2(10) . .
C22K N11K C21K N12K 86.1(13) . .
C22K N11K C21K C19K -162.2(10) . .
N1K C1K N2K C3K 0.6(13) . .
N1K C1K N2K C16K 169.7(10) . .
C24K N14K C23K N12K -86.1(16) . .
C24K C11K N15K C13K -2.7(13) 2_665 .
C24K C11K N15K C14K 165.7(10) 2_665 .
C5K N6K C9K O5K 12.0(17) . .
C5K N6K C9K N8K -166.8(10) . .
C5K N3K C4K O7K -19.0(18) . .
C5K N3K C4K N4K 161.0(10) . .
C5K N3K C2K N1K 88.4(12) . .
C5K N3K C2K C3K -159.6(9) . .
C3K N4K C4K O7K 174.8(11) . .
C3K N4K C4K N3K -5.1(13) . .
C3K N4K C17K N10K 86.0(13) . .
C3K N2K C16K N9K -75.1(14) . .
N10K C19K C21K N12K 5.4(12) . .
N10K C19K C21K N11K -113.1(10) . .
N16K C11K N15K C13K 107.5(12) . .
N16K C11K N15K C14K -84.1(13) . .
N4K C3K C2K N1K 119.2(10) . .
N4K C3K C2K N3K 0.2(11) . .
N4K C3K N2K C1K -112.6(11) . .
N4K C3K N2K C16K 78.1(13) . .
C8K N7K C15K N16K -116.4(13) . .
C8K N7K C10K C7K 8.2(13) . .
C8K N7K C10K N8K 117.7(11) . .
C8K N5K C6K N1K 112.0(12) . .
C6K N5K C8K O1K -13.7(19) . .
C6K N5K C8K N7K 167.7(11) . .
C6K N1K C2K N3K -82.1(13) . .
C6K N1K C2K C3K 167.0(10) . .
C6K N1K C1K O2K 13.0(19) . .
C6K N1K C1K N2K -166.1(10) . .
N11K C22K N13K C24K 80.7(14) . .
N11K C22K N13K C13K -120.9(12) . 2_665
C4K N3K C5K N6K 119.2(11) . .
C4K N3K C2K N1K -115.3(11) . .
C4K N3K C2K C3K -3.3(12) . .
C4K N4K C17K N10K -119.3(12) . .
C20K N12K C23K N14K -108.4(14) . .
C20K N12K C21K N11K 106.8(12) . .
C20K N12K C21K C19K -3.5(13) . .
C20K N10K C17K N4K 124.3(12) . .
C20K N10K C19K N9K -118.7(11) . .
C20K N10K C19K C21K -5.9(12) . .
C2K N1K C6K N5K 80.7(14) . .
C2K N1K C1K O2K 176.6(12) . .
C2K N1K C1K N2K -2.5(13) . .
C2K N3K C5K N6K -87.1(12) . .
C2K N3K C4K O7K -174.7(12) . .
C2K N3K C4K N4K 5.3(13) . .
C2K C3K N4K C4K 2.9(12) . .
C2K C3K N4K C17K 160.4(10) . .
C2K C3K N2K C1K 1.4(12) . .
C2K C3K N2K C16K -167.9(10) . .
N13K C22K N11K C18K 120.5(12) . .
N13K C22K N11K C21K -88.3(14) . .
N13K C24K N14K C23K 88.4(14) . .
N13K C24K N14K C12K -108.0(12) . 2_665
C15K N7K C8K O1K 15(2) . .
C15K N7K C8K N5K -166.4(10) . .
C15K N7K C10K C7K 166.8(10) . .
C15K N7K C10K N8K -83.7(13) . .
C15K N16K C11K C24K -165.6(10) . 2_665
C15K N16K C11K N15K 83.8(13) . .
C15K N16K C12K O8K -13(2) . .
C15K N16K C12K N14K 163.7(11) . 2_665
C1K N1K C6K N5K -117.3(12) . .
C1K N1K C2K N3K 114.1(11) . .
C1K N1K C2K C3K 3.2(12) . .
C1K N2K C16K N9K 116.9(12) . .
C18K N9K C19K N10K 108.9(11) . .
C18K N9K C19K C21K -3.4(13) . .
C18K N9K C16K N2K -114.2(12) . .
C18K N11K C21K N12K -120.7(11) . .
C18K N11K C21K C19K -9.0(13) . .
C17K N10K C20K O6K -16.1(19) . .
C17K N10K C20K N12K 161.2(11) . .
C17K N10K C19K N9K 84.0(13) . .
C17K N10K C19K C21K -163.2(10) . .
C17K N4K C4K O7K 17.5(18) . .
C17K N4K C4K N3K -162.5(10) . .
N14K C24K N13K C22K -81.1(14) . .
N14K C24K N13K C13K 118.0(12) . 2_665
N2K C3K N4K C4K 115.4(11) . .
N2K C3K N4K C17K -87.1(13) . .
N2K C3K C2K N1K -2.6(11) . .
N2K C3K C2K N3K -121.7(9) . .
C19K N9K C18K O4K 178.6(11) . .
C19K N9K C18K N11K -2.2(13) . .
C19K N9K C16K N2K 83.6(13) . .
C19K N10K C20K O6K -173.4(12) . .
C19K N10K C20K N12K 4.0(13) . .
C19K N10K C17K N4K -80.9(13) . .
C9K N6K C5K N3K -118.0(11) . .
C9K N8K C10K C7K 1.6(12) . .
C9K N8K C10K N7K -108.1(11) . .
C9K N8K C14K N15K 107.0(13) . .
C16K N9K C18K O4K 15.0(18) . .
C16K N9K C18K N11K -165.7(10) . .
C16K N9K C19K N10K -87.6(13) . .
C16K N9K C19K C21K 160.1(10) . .
C10K C7K N6K C5K 167.0(10) . .
C10K C7K N6K C9K 6.5(12) . .
C10K C7K N5K C8K 1.3(13) . .
C10K C7K N5K C6K -162.7(10) . .
C10K N7K C8K O1K 173.7(12) . .
C10K N7K C8K N5K -7.8(14) . .
C10K N7K C15K N16K 86.6(14) . .
C10K N8K C9K O5K -176.5(11) . .
C10K N8K C9K N6K 2.4(13) . .
C10K N8K C14K N15K -84.5(14) . .
C23K N12K C20K O6K 5(2) . .
C23K N12K C20K N10K -172.8(11) . .
C23K N12K C21K N11K -80.9(15) . .
C23K N12K C21K C19K 168.8(11) . .
C21K N12K C20K O6K 177.2(12) . .
C21K N12K C20K N10K -0.1(14) . .
C21K N12K C23K N14K 79.9(17) . .
C21K N11K C18K O4K -173.4(12) . .
C21K N11K C18K N9K 7.4(13) . .
C11K C24K N13K C22K 166.9(10) 2_665 .
C11K C24K N13K C13K 6.0(13) 2_665 2_665
C11K C24K N14K C23K -159.9(11) 2_665 .
C11K C24K N14K C12K 3.7(14) 2_665 2_665
C11K N16K C15K N7K -86.5(14) . .
C11K N16K C12K O8K -171.4(12) . .
C11K N16K C12K N14K 5.6(14) . 2_665
C11K N15K C13K O3K 178.0(12) . .
C11K N15K C13K N13K -1.1(15) . 2_665
C11K N15K C14K N8K 85.3(14) . .
C13K N15K C14K N8K -107.5(14) . .
C14K N8K C9K O5K -7.0(18) . .
C14K N8K C9K N6K 171.8(10) . .
C14K N8K C10K C7K -168.1(10) . .
C14K N8K C10K N7K 82.3(13) . .
C14K N15K C13K O3K 10(2) . .
C14K N15K C13K N13K -169.4(10) . 2_665
C12K N16K C15K N7K 117.2(13) . .
C12K N16K C11K C24K -7.5(13) . 2_665
C12K N16K C11K N15K -118.1(11) . .
C12K N14K C23K N12K 111.7(15) 2_665 .

loop_
_platon_squeeze_void_nr
_platon_squeeze_void_average_x
_platon_squeeze_void_average_y
_platon_squeeze_void_average_z
_platon_squeeze_void_volume
_platon_squeeze_void_count_electrons
1 0.029 0.500 0.000 682 475
2 0.506 0.359 0.562 26 12
3 0.493 0.641 0.438 26 11
